data_7237215
loop_
_publ_author_name
'Yan, Nana'
'Wang, Lei'
'Liu, Xiaona'
'Wu, Pengfei'
'Sun, Tantan'
'Xu, Shutao'
'Han, Jingfeng'
'Guo, Peng'
'Tian, Peng'
'Liu, Zhongmin'

_publ_section_title
;
 A novel approach for facilitating the targeted synthesis of
 silicoaluminophosphates
;
_journal_issue 47
_journal_name_full 'Journal of Materials Chemistry A'
_journal_page_first 24186
_journal_paper_doi 10.1039/C8TA08134D
_journal_volume 6
_journal_year 2018
_chemical_formula_moiety '	C5.33 H15.24 Al3.77 N1.33 O18.26 P2.53 Si1.70'
_chemical_formula_sum 'C5.33 H15.24 Al3.77 N1.33 O18.26 P2.53 Si1.7'
_chemical_formula_weight 618.04
_space_group_IT_number 211
_space_group_name_Hall 'I 4 2 3'
_space_group_name_H-M_alt 'I 4 3 2'
_symmetry_cell_setting cubic
_symmetry_Int_Tables_number 211
_symmetry_space_group_name_Hall 'I 4 2 3'
_symmetry_space_group_name_H-M 'I 4 3 2'
_audit_update_record
;
2018-06-04 deposited with the CCDC.
2018-10-25 downloaded from the CCDC.
;
_cell_angle_alpha 90
_cell_angle_beta 90
_cell_angle_gamma 90
_cell_formula_units_Z 6
_cell_length_a 15.16710(10)
_cell_length_b 15.16710(10)
_cell_length_c 15.16710(10)
_cell_measurement_temperature 25
_cell_measurement_theta_max 60
_cell_measurement_theta_min 2.5
_cell_volume 3489.05(4)
_diffrn_ambient_temperature 25
_diffrn_measurement_device_type STOE
_diffrn_radiation_probe x-ray
_diffrn_radiation_source 'X-ray tube'
_diffrn_radiation_type 'Cu Ka1'
_diffrn_radiation_wavelength 1.5406
_exptl_absorpt_coefficient_mu 4.957
_exptl_crystal_colour WHITE
_exptl_crystal_density_diffrn 1.765
_pd_proc_ls_prof_R_factor 0.0173
_pd_proc_ls_prof_wR_expected 0.0156
_pd_proc_ls_prof_wR_factor 0.0262
_refine_ls_goodness_of_fit_all 1.686
_refine_ls_hydrogen_treatment mixed
_refine_ls_number_parameters 52
_refine_ls_R_I_factor 0.0208
_cod_data_source_file c8ta08134d2.cif
_cod_data_source_block DNL_6_MPA
_cod_depositor_comments
;
The following automatic conversions were performed:

data item '_diffrn_radiation_probe' value 'X-ray' was changed to
'x-ray' in accordance with the
/home/saulius/struct/COD-crude-data/automatic-downloads/DataCite-retrospective/RSC/depositions/lib/dictionaries/cif_core.dic
dictionary named 'cif_core.dic' version 2.4.2 last updated on
2011-04-26.

data item '_refine_ls_hydrogen_treatment' value 'MIXED' was changed
to 'mixed' in accordance with the
/home/saulius/struct/COD-crude-data/automatic-downloads/DataCite-retrospective/RSC/depositions/lib/dictionaries/cif_core.dic
dictionary named 'cif_core.dic' version 2.4.2 last updated on
2011-04-26.

Automatic conversion script
Id: cif_fix_values 6909 2019-04-08 15:41:33Z antanas 
;
_cod_original_formula_sum '	C5.33 H15.24 Al3.77 N1.33 O18.26 P2.53 Si1.70'
_cod_database_code 7237215

loop_
_space_group_symop_id
_space_group_symop_operation_xyz
1 x,y,z
2 -x,-y,z
3 -x,y,-z
4 x,-y,-z
5 z,x,y
6 z,-x,-y
7 -z,-x,y
8 -z,x,-y
9 y,z,x
10 -y,z,-x
11 y,-z,-x
12 -y,-z,x
13 y,x,-z
14 -y,-x,-z
15 y,-x,z
16 -y,x,z
17 x,z,-y
18 -x,z,y
19 -x,-z,-y
20 x,-z,y
21 z,y,-x
22 z,-y,x
23 -z,y,x
24 -z,-y,-x
25 x+1/2,y+1/2,z+1/2
26 -x+1/2,-y+1/2,z+1/2
27 -x+1/2,y+1/2,-z+1/2
28 x+1/2,-y+1/2,-z+1/2
29 z+1/2,x+1/2,y+1/2
30 z+1/2,-x+1/2,-y+1/2
31 -z+1/2,-x+1/2,y+1/2
32 -z+1/2,x+1/2,-y+1/2
33 y+1/2,z+1/2,x+1/2
34 -y+1/2,z+1/2,-x+1/2
35 y+1/2,-z+1/2,-x+1/2
36 -y+1/2,-z+1/2,x+1/2
37 y+1/2,x+1/2,-z+1/2
38 -y+1/2,-x+1/2,-z+1/2
39 y+1/2,-x+1/2,z+1/2
40 -y+1/2,x+1/2,z+1/2
41 x+1/2,z+1/2,-y+1/2
42 -x+1/2,z+1/2,y+1/2
43 -x+1/2,-z+1/2,-y+1/2
44 x+1/2,-z+1/2,y+1/2
45 z+1/2,y+1/2,-x+1/2
46 z+1/2,-y+1/2,x+1/2
47 -z+1/2,y+1/2,x+1/2
48 -z+1/2,-y+1/2,-x+1/2

loop_
_atom_site_label
_atom_site_type_symbol
_atom_site_fract_x
_atom_site_fract_y
_atom_site_fract_z
_atom_site_adp_type
_atom_site_U_iso_or_equiv
_atom_site_site_symmetry_multiplicity
_atom_site_occupancy
_atom_site_calc_flag
Ow1 O 0.5503(9) -0.7063(7) -0.3578(7) Uiso 0.0787(18) 48 0.2820(8) d
Al1 Al 0.25 0.1044(2) 0.3956(2) Uiso 0.00786(18) 24 0.9417 d
Si1 Si 0.25 0.1044(2) 0.3956(2) Uiso 0.00786(18) 24 0.0583 d
P1 P 0.75 0.8971(2) 0.6029(2) Uiso 0.0094(2) 24 0.6333 d
Si2 Si 0.75 0.8971(2) 0.6029(2) Uiso 0.0094(2) 24 0.3667 d
O1 O 0.3396(3) 0.12913(19) 0.3306(3) Uiso 0.0157(4) 48 1 d
O2 O 0.27933(19) 0.11610(18) 0.5050(4) Uiso 0.0157(4) 48 1 d
N1 N 0.4895(15) 0.4518(10) 0.1375(6) Uiso 0.034(5) 48 0.1667 d
C1 C 0.494(3) 0.5260(12) 0.1984(10) Uiso 0.034(5) 48 0.1667 d
C2 C 0.455(3) 0.501(2) 0.2874(7) Uiso 0.034(5) 48 0.1667 d
C3 C 0.457(5) 0.577(3) 0.3519(13) Uiso 0.034(5) 48 0.1667 d
C4 C 0.5249(18) 0.4758(17) 0.0515(8) Uiso 0.034(5) 48 0.1667 d
H1 H 0.4178(17) 0.431(2) 0.1296(10) Uiso 0.051(6) 48 0.1667 d
H2 H 0.529(2) 0.3943(17) 0.1649(8) Uiso 0.051(6) 48 0.1542 d
H3 H 0.456(4) 0.5841(15) 0.1699(13) Uiso 0.051(6) 48 0.1667 d
H4 H 0.566(3) 0.546(3) 0.2082(15) Uiso 0.051(6) 48 0.1667 d
H5 H 0.493(2) 0.443(2) 0.3161(6) Uiso 0.051(6) 48 0.1667 d
H6 H 0.383(2) 0.480(4) 0.2781(10) Uiso 0.051(6) 48 0.1667 d
H7 H 0.488(4) 0.555(3) 0.4166(12) Uiso 0.051(6) 48 0.1667 d
H8 H 0.387(5) 0.602(4) 0.3645(14) Uiso 0.051(6) 48 0.1667 d
H9 H 0.499(6) 0.633(2) 0.323(2) Uiso 0.051(6) 48 0.1667 d
H10 H 0.550(3) 0.547(2) 0.0537(15) Uiso 0.051(6) 48 0.1667 d
H11 H 0.471(2) 0.4702(19) -0.0004(6) Uiso 0.051(6) 48 0.1667 d
H12 H 0.5814(19) 0.429(3) 0.0339(9) Uiso 0.051(6) 48 0.1667 d

loop_
_atom_type_symbol
_atom_type_scat_dispersion_real
_atom_type_scat_dispersion_imag
_atom_type_scat_source
C 0.0033 0.0016 'International Tables Vol C tables 4.2.6.8 and 6.1.1.1'
H 0.0000 0.0000 'International Tables Vol C tables 4.2.6.8 and 6.1.1.1'
Al 0.0645 0.0514 'International Tables Vol C tables 4.2.6.8 and 6.1.1.1'
N 0.0061 0.0033 'International Tables Vol C tables 4.2.6.8 and 6.1.1.1'
O 0.0106 0.0060 'International Tables Vol C tables 4.2.6.8 and 6.1.1.1'
P 0.1023 0.0942 'International Tables Vol C tables 4.2.6.8 and 6.1.1.1'
Si 0.0817 0.0704 'International Tables Vol C tables 4.2.6.8 and 6.1.1.1'

loop_
_geom_angle_atom_site_label_1
_geom_angle_atom_site_label_2
_geom_angle_atom_site_label_3
_geom_angle_site_symmetry_1
_geom_angle_site_symmetry_3
_geom_angle
C3 Ow1 H6 18_644 10_645 75(3)
C3 Ow1 H9 18_644 18_644 58(4)
H6 Ow1 H9 10_645 18_644 59(4)
Si2 P1 O1 . 29_555 0
Si2 P1 O1 . 24_666 0
Si2 P1 O2 . 2_665 0
Si2 P1 O2 . 44_565 0
O1 P1 O1 29_555 24_666 109.4(3)
O1 P1 O2 29_555 2_665 113.3(2)
O1 P1 O2 29_555 44_565 106.1(2)
O1 P1 O2 24_666 2_665 106.1(2)
O1 P1 O2 24_666 44_565 113.3(2)
O2 P1 O2 2_665 44_565 108.9(2)
P1 Si2 O1 . 29_555 0
P1 Si2 O1 . 24_666 0
P1 Si2 O2 . 2_665 0
P1 Si2 O2 . 44_565 0
O1 Si2 O1 29_555 24_666 109.4(3)
O1 Si2 O2 29_555 2_665 113.3(2)
O1 Si2 O2 29_555 44_565 106.1(2)
O1 Si2 O2 24_666 2_665 106.1(2)
O1 Si2 O2 24_666 44_565 113.3(2)
O2 Si2 O2 2_665 44_565 108.9(2)
P1 O1 Si2 33_444 33_444 0.0(5)
P1 O2 Si2 2_665 2_665 0.0(5)
N1 N1 N1 2_665 15_565 45.0(14)
N1 N1 N1 2_665 16_655 45.0(15)
N1 N1 C1 2_665 . 40.1(10)
N1 N1 C1 2_665 2_665 67.9(14)
N1 N1 C1 2_665 15_565 47.2(17)
N1 N1 C1 2_665 16_655 60(2)
N1 N1 C4 2_665 . 71.2(13)
N1 N1 C4 2_665 15_565 77.3(14)
N1 N1 N1 15_565 16_655 90.0(19)
N1 N1 C1 15_565 . 51.4(16)
N1 N1 C1 15_565 2_665 82(2)
N1 N1 C1 15_565 15_565 73.2(18)
N1 N1 C1 15_565 16_655 54.6(18)
N1 N1 C4 15_565 . 89.4(15)
N1 N1 C4 15_565 15_565 72.6(14)
N1 N1 C1 16_655 . 63(2)
N1 N1 C1 16_655 2_665 67(2)
N1 N1 C1 16_655 15_565 47.8(12)
N1 N1 C1 16_655 16_655 82.6(19)
N1 N1 C4 16_655 . 63.6(14)
N1 N1 C4 16_655 15_565 89.3(16)
C1 N1 C1 . 2_665 32.3(16)
C1 N1 C1 . 15_565 23(2)
C1 N1 C1 . 16_655 21(2)
C1 N1 C4 . . 110.9(17)
C1 N1 C4 . 15_565 114.3(17)
C1 N1 C1 2_665 15_565 23(2)
C1 N1 C1 2_665 16_655 30(3)
C1 N1 C4 2_665 . 130(3)
C1 N1 C4 2_665 15_565 145(2)
C1 N1 C1 15_565 16_655 36.6(14)
C1 N1 C4 15_565 . 108.0(19)
C1 N1 C4 15_565 15_565 124(2)
C1 N1 C4 16_655 . 131(2)
C1 N1 C4 16_655 15_565 126(2)
C4 N1 C4 . 15_565 30.4(15)
N1 C1 N1 . 2_665 72.0(13)
N1 C1 N1 . 15_565 46.0(14)
N1 C1 N1 . 16_655 44.0(13)
N1 C1 C1 . 2_665 42.1(18)
N1 C1 C1 . 15_565 68(4)
N1 C1 C1 . 16_655 47(3)
N1 C1 C2 . . 111(2)
N1 C1 C2 . 15_565 141(2)
N1 C1 H4 . 16_655 128(4)
N1 C1 N1 2_665 15_565 58.2(17)
N1 C1 N1 2_665 16_655 50.6(18)
N1 C1 C1 2_665 2_665 106(3)
N1 C1 C1 2_665 15_565 88(4)
N1 C1 C1 2_665 16_655 114(3)
N1 C1 C2 2_665 . 170(4)
N1 C1 C2 2_665 15_565 143(3)
N1 C1 H4 2_665 16_655 96(3)
N1 C1 N1 15_565 16_655 72.9(13)
N1 C1 C1 15_565 2_665 86(3)
N1 C1 C1 15_565 15_565 111(3)
N1 C1 C1 15_565 16_655 62(3)
N1 C1 C2 15_565 . 116(3)
N1 C1 C2 15_565 15_565 150(4)
N1 C1 H4 15_565 16_655 84(4)
N1 C1 C1 16_655 2_665 58(3)
N1 C1 C1 16_655 15_565 43(2)
N1 C1 C1 16_655 16_655 89(4)
N1 C1 C2 16_655 . 138(2)
N1 C1 C2 16_655 15_565 135(3)
N1 C1 H4 16_655 16_655 145(2)
C1 C1 C1 2_665 15_565 45(5)
C1 C1 C1 2_665 16_655 45(4)
C1 C1 C2 2_665 . 81(3)
C1 C1 C2 2_665 15_565 101(3)
C1 C1 H4 2_665 16_655 147(7)
C1 C1 C1 15_565 16_655 90(6)
C1 C1 C2 15_565 . 101(3)
C1 C1 C2 15_565 15_565 93(3)
C1 C1 H4 15_565 16_655 164(6)
C1 C1 C2 16_655 . 65(3)
C1 C1 C2 16_655 15_565 103(3)
C1 C1 H4 16_655 16_655 103(7)
C2 C1 C2 . 15_565 38(2)
C2 C1 H4 . 16_655 76(3)
C2 C1 H4 15_565 16_655 75(3)
C1 C2 C1 . 16_655 22.1(19)
C1 C2 C2 . 2_665 67(2)
C1 C2 C2 . 15_565 63(2)
C1 C2 C2 . 16_655 85(3)
C1 C2 C3 . . 112(3)
C1 C2 C3 . 16_655 163(4)
C1 C2 H5 . 15_565 155(6)
C1 C2 C2 16_655 2_665 78(2)
C1 C2 C2 16_655 15_565 84(2)
C1 C2 C2 16_655 16_655 79(2)
C1 C2 C3 16_655 . 133(3)
C1 C2 C3 16_655 16_655 142(4)
C1 C2 H5 16_655 15_565 168(7)
C2 C2 C2 2_665 15_565 45(3)
C2 C2 C2 2_665 16_655 45(3)
C2 C2 C3 2_665 . 90(4)
C2 C2 C3 2_665 16_655 112(3)
C2 C2 H5 2_665 15_565 113(6)
C2 C2 C2 15_565 16_655 90(5)
C2 C2 C3 15_565 . 57(3)
C2 C2 C3 15_565 16_655 129(3)
C2 C2 H5 15_565 15_565 98(6)
C2 C2 C3 16_655 . 122(4)
C2 C2 C3 16_655 16_655 83(4)
C2 C2 H5 16_655 15_565 113(5)
C3 C2 C3 . 16_655 85(3)
C3 C2 H5 . 15_565 44(5)
C3 C2 H5 16_655 15_565 42(5)
Ow1 C3 C2 18_666 . 97.8(16)
Ow1 C3 C2 18_666 15_565 80(2)
Ow1 C3 H5 18_666 2_665 86(3)
C2 C3 C2 . 15_565 39(3)
C2 C3 H5 . 2_665 55(3)
C2 C3 H5 15_565 2_665 19.3(18)
N1 C4 N1 . 16_655 43.9(11)
N1 C4 C4 . 2_665 84.8(18)
N1 C4 C4 . 14_665 153(2)
N1 C4 C4 . 15_565 68.2(19)
N1 C4 C4 . 16_655 104(2)
N1 C4 H10 . 15_565 90(4)
N1 C4 H11 . 3_655 153(4)
N1 C4 H11 . 16_655 154(4)
N1 C4 C4 16_655 2_665 94.6(17)
N1 C4 C4 16_655 14_665 163(2)
N1 C4 C4 16_655 15_565 105.1(19)
N1 C4 C4 16_655 16_655 81(2)
N1 C4 H10 16_655 15_565 83(3)
N1 C4 H11 16_655 3_655 160(4)
N1 C4 H11 16_655 16_655 159(4)
C4 C4 C4 2_665 14_665 90.0(17)
C4 C4 C4 2_665 15_565 45(3)
C4 C4 C4 2_665 16_655 45(3)
C4 C4 H10 2_665 15_565 174(5)
C4 C4 H11 2_665 3_655 98(3)
C4 C4 H11 2_665 16_655 98(3)
C4 C4 C4 14_665 15_565 89.6(19)
C4 C4 C4 14_665 16_655 90.4(19)
C4 C4 H10 14_665 15_565 94(3)
C4 C4 H11 14_665 3_655 8(3)
C4 C4 H11 14_665 16_655 8(3)
C4 C4 C4 15_565 16_655 90(4)
C4 C4 H10 15_565 15_565 130(6)
C4 C4 H11 15_565 3_655 94(3)
C4 C4 H11 15_565 16_655 95(3)
C4 C4 H10 16_655 15_565 140(7)
C4 C4 H11 16_655 3_655 96(3)
C4 C4 H11 16_655 16_655 95(3)
H10 C4 H11 15_565 3_655 86(4)
H10 C4 H11 15_565 16_655 86(4)
H11 C4 H11 3_655 16_655 1(3)
H2 H1 H3 15_565 16_655 27(3)
H1 H2 H3 16_655 2_665 53(5)
H1 H2 H4 16_655 15_565 89(4)
H3 H2 H4 2_665 15_565 36(5)
H1 H3 H2 15_565 2_665 100(5)
H1 H3 H4 15_565 16_655 136(9)
H2 H3 H4 2_665 16_655 123(8)
C1 H4 H2 15_565 16_655 98(4)
C1 H4 H3 15_565 15_565 96(6)
H2 H4 H3 16_655 15_565 22(4)
C2 H5 C3 16_655 2_665 118(7)
Ow1 H6 H9 7_566 16_655 76(6)
H8 H8 H8 6_566 12_665 60(9)
Ow1 H9 H6 18_666 15_565 45(5)
Ow1 H9 H9 18_666 19_666 106(8)
H6 H9 H9 15_565 19_666 148(9)
C4 H10 H11 16_655 2_665 60(3)
C4 H10 H11 16_655 14_665 59(3)
C4 H10 H12 16_655 16_655 145(6)
H11 H10 H11 2_665 14_665 1(3)
H11 H10 H12 2_665 16_655 89(3)
H11 H10 H12 14_665 16_655 90(3)
C4 H11 C4 3_655 15_565 165(5)
C4 H11 H10 3_655 2_665 161(5)
C4 H11 H10 3_655 14_665 35(3)
C4 H11 H11 3_655 3_655 86(3)
C4 H11 H11 3_655 4_565 85(3)
C4 H11 H11 3_655 15_565 84(3)
C4 H11 H11 3_655 16_655 85(3)
C4 H11 H10 15_565 2_665 34(3)
C4 H11 H10 15_565 14_665 161(5)
C4 H11 H11 15_565 3_655 84(3)
C4 H11 H11 15_565 4_565 84(3)
C4 H11 H11 15_565 15_565 85(3)
C4 H11 H11 15_565 16_655 85(3)
H10 H11 H10 2_665 14_665 127(5)
H10 H11 H11 2_665 3_655 110(3)
H10 H11 H11 2_665 4_565 106(3)
H10 H11 H11 2_665 15_565 106(3)
H10 H11 H11 2_665 16_655 111(4)
H10 H11 H11 14_665 3_655 108(3)
H10 H11 H11 14_665 4_565 110(4)
H10 H11 H11 14_665 15_565 110(4)
H10 H11 H11 14_665 16_655 108(3)
H11 H11 H11 3_655 4_565 90(4)
H11 H11 H11 3_655 13_555 120(110)
H11 H11 H11 3_655 15_565 91(4)
H11 H11 H11 3_655 16_655 1(2)
H11 H11 H11 4_565 13_555 50(110)
H11 H11 H11 4_565 15_565 1(2)
H11 H11 H11 4_565 16_655 89(4)
H11 H11 H11 13_555 15_565 50(100)
H11 H11 H11 13_555 16_655 120(110)
H11 H11 H11 15_565 16_655 90(4)

loop_
_geom_bond_atom_site_label_1
_geom_bond_atom_site_label_2
_geom_bond_site_symmetry_2
_geom_bond_distance
Ow1 C3 18_644 1.33(4)
Ow1 H6 10_645 0.64(5)
Ow1 H9 18_644 0.88(8)
Al1 Si1 . 0
P1 Si2 . 0
P1 O1 29_555 1.553(5)
P1 O1 24_666 1.553(5)
P1 O2 2_665 1.563(7)
P1 O2 44_565 1.563(7)
Si2 O1 29_555 1.553(5)
Si2 O1 24_666 1.553(5)
Si2 O2 2_665 1.563(7)
Si2 O2 44_565 1.563(7)
N1 N1 2_665 1.50(2)
N1 N1 15_565 1.06(3)
N1 N1 16_655 1.06(3)
N1 C1 . 1.46(2)
N1 C1 2_665 1.01(2)
N1 C1 15_565 1.35(3)
N1 C1 16_655 1.15(3)
N1 C4 . 1.46(2)
N1 C4 15_565 1.367(17)
C1 C1 2_665 0.81(3)
C1 C1 15_565 0.57(5)
C1 C1 16_655 0.57(5)
C1 C2 . 1.52(3)
C1 C2 15_565 1.38(2)
C1 H4 16_655 0.87(6)
C2 C2 2_665 1.37(6)
C2 C2 15_565 0.97(5)
C2 C2 16_655 0.97(5)
C2 C3 . 1.51(4)
C2 C3 16_655 1.28(5)
C2 H5 15_565 0.48(3)
C3 H5 2_665 0.98(7)
C4 C4 2_665 1.05(4)
C4 C4 14_665 1.562(17)
C4 C4 15_565 0.74(4)
C4 C4 16_655 0.74(4)
C4 H10 15_565 0.52(5)
C4 H11 3_655 0.782(16)
C4 H11 16_655 0.794(16)
H1 H2 15_565 0.88(3)
H1 H3 16_655 0.72(4)
H2 H3 2_665 0.41(5)
H2 H4 15_565 0.93(4)
H3 H4 16_655 0.64(3)
H6 H9 16_655 0.78(5)
H7 H7 19_666 0.71(6)
H8 H8 6_566 0.63(7)
H8 H8 12_665 0.63(7)
H9 H9 19_666 0.94(4)
H10 H11 2_665 0.92(3)
H10 H11 14_665 0.91(3)
H10 H12 16_655 0.68(5)
H11 H11 3_655 0.88(4)
H11 H11 4_565 0.90(4)
H11 H11 13_555 0.02(3)
H11 H11 15_565 0.89(4)
H11 H11 16_655 0.89(4)
